data_2014290
loop_
_publ_author_name
'Kolitsch, Uwe'
'Bartu, Petr'

_publ_section_title
;
 Mg~7~(AsO~4~)~2~(HAsO~4~)~4~: a new magnesium arsenate with a very
 strong hydrogen bond
;
_journal_issue 9
_journal_name_full 'Acta Crystallographica Section C'
_journal_page_first i94
_journal_page_last i96
_journal_paper_doi 10.1107/S010827010401813X
_journal_volume 60
_journal_year 2004
_chemical_formula_iupac 'Mg7 (As O4)2 (H As O4)4'
_chemical_formula_structural 'Mg7 (As O4)2 (As O3 OH)4'
_chemical_formula_sum 'As6 H4 Mg7 O24'
_chemical_formula_weight 1007.72
_chemical_name_common 'magnesium hydrogen arsenate'
_chemical_name_systematic
;
heptamagnesium bis(arsenate) tetrakis(hydrogenarsenate)
;
_space_group_IT_number 2
_symmetry_cell_setting triclinic
_symmetry_space_group_name_Hall '-P 1'
_symmetry_space_group_name_H-M 'P -1'
_atom_sites_solution_hydrogens difmap
_atom_sites_solution_primary direct
_atom_sites_solution_secondary difmap
_cell_angle_alpha 104.70(3)
_cell_angle_beta 107.89(3)
_cell_angle_gamma 101.16(3)
_cell_formula_units_Z 1
_cell_length_a 6.6440(10)
_cell_length_b 8.042(2)
_cell_length_c 9.750(2)
_cell_measurement_reflns_used 2620
_cell_measurement_temperature 293(2)
_cell_measurement_theta_max 30.034
_cell_measurement_theta_min 2.037
_cell_volume 458.2(2)
_computing_cell_refinement 'HKL SCALEPACK (Otwinowski & Minor 1997)'
_computing_data_collection 'COLLECT (Nonius, 2003)'
_computing_data_reduction 'HKL DENZO (Otwinowski & Minor, 1997) and SCALEPACK'
_computing_molecular_graphics 'ATOMS (Dowty, 1999) and ORTEP-3 for Windows (Farrugia, 1997)'
_computing_publication_material SHELXL97
_computing_structure_refinement 'SHELXL97 (Sheldrick, 1997)'
_computing_structure_solution 'SHELXS97 (Sheldrick, 1997)'
_diffrn_ambient_temperature 293(2)
_diffrn_measured_fraction_theta_full 0.995
_diffrn_measured_fraction_theta_max 0.995
_diffrn_measurement_device_type 'Nonius KappaCCD area-detector'
_diffrn_measurement_method '\y and \w'
_diffrn_radiation_monochromator graphite
_diffrn_radiation_source 'fine-focus sealed tube'
_diffrn_radiation_type MoK\a
_diffrn_radiation_wavelength 0.71073
_diffrn_reflns_av_R_equivalents 0.0150
_diffrn_reflns_av_sigmaI/netI 0.0233
_diffrn_reflns_limit_h_max 9
_diffrn_reflns_limit_h_min -9
_diffrn_reflns_limit_k_max 11
_diffrn_reflns_limit_k_min -11
_diffrn_reflns_limit_l_max 13
_diffrn_reflns_limit_l_min -13
_diffrn_reflns_number 5192
_diffrn_reflns_theta_full 29.94
_diffrn_reflns_theta_max 29.94
_diffrn_reflns_theta_min 2.33
_diffrn_standards_decay_% 0
_diffrn_standards_interval_time 0
_diffrn_standards_number 0
_exptl_absorpt_coefficient_mu 11.187
_exptl_absorpt_correction_T_max 0.6632
_exptl_absorpt_correction_T_min 0.3471
_exptl_absorpt_correction_type multi-scan
_exptl_absorpt_process_details '(HKL SCALEPACK; Otwinowski & Minor, 1997)'
_exptl_crystal_colour colourless
_exptl_crystal_density_diffrn 3.652
_exptl_crystal_density_meas ?
_exptl_crystal_density_method 'not measured'
_exptl_crystal_description plate
_exptl_crystal_F_000 478
_exptl_crystal_size_max 0.12
_exptl_crystal_size_mid 0.07
_exptl_crystal_size_min 0.04
_refine_diff_density_max 1.085
_refine_diff_density_min -0.994
_refine_ls_extinction_coef 0.0034(6)
_refine_ls_extinction_expression Fc^*^=kFc[1+0.001xFc^2^\l^3^/sin(2\q)]^-1/4^
_refine_ls_extinction_method 'SHELXL97 (Sheldrick, 1997)'
_refine_ls_goodness_of_fit_ref 1.093
_refine_ls_hydrogen_treatment refall
_refine_ls_matrix_type full
_refine_ls_number_parameters 178
_refine_ls_number_reflns 2649
_refine_ls_number_restraints 0
_refine_ls_restrained_S_all 1.093
_refine_ls_R_factor_all 0.0297
_refine_ls_R_factor_gt 0.0252
_refine_ls_shift/su_max 0.001
_refine_ls_shift/su_mean 0.000
_refine_ls_structure_factor_coef Fsqd
_refine_ls_weighting_details 'calc w = 1/[\s^2^(Fo^2^)+(0.025P)^2^+1.44P] where P=(Fo^2^+2Fc^2^)/3'
_refine_ls_weighting_scheme calc
_refine_ls_wR_factor_gt 0.0598
_refine_ls_wR_factor_ref 0.0614
_reflns_number_gt 2411
_reflns_number_total 2649
_reflns_threshold_expression I>2\s(I)
_cod_data_source_file ta1465.cif
_cod_data_source_block I
_cod_depositor_comments
;
The following automatic conversions were performed:

'_exptl_crystal_density_meas' value 'not measured' was changed to '?'
- the value is perceived as not measured.

Automatic conversion script
Id: cif_fix_values 3008 2015-01-20 13:52:24Z robertas 
;
_cod_database_code 2014290
_cod_database_fobs_code 2014290

loop_
_symmetry_equiv_pos_as_xyz
'x, y, z'
'-x, -y, -z'

loop_
_atom_site_label
_atom_site_fract_x
_atom_site_fract_y
_atom_site_fract_z
_atom_site_U_iso_or_equiv
_atom_site_adp_type
_atom_site_calc_flag
_atom_site_refinement_flags
_atom_site_occupancy
_atom_site_disorder_assembly
_atom_site_disorder_group
_atom_site_type_symbol
Mg1 0.0000 0.0000 0.0000 0.0141(3) Uani d S 1 . . Mg
Mg2 0.38174(17) 0.45857(14) 0.10979(11) 0.0108(2) Uani d . 1 . . Mg
Mg3 -0.27861(18) 0.19316(14) -0.28743(12) 0.0127(2) Uani d . 1 . . Mg
Mg4 -0.05478(17) 0.28877(14) -0.51560(12) 0.0117(2) Uani d . 1 . . Mg
As1 0.22767(5) 0.15152(4) -0.22142(3) 0.00975(8) Uani d . 1 . . As
As2 0.09044(5) 0.57817(4) -0.17210(3) 0.00912(8) Uani d . 1 . . As
As3 -0.59290(5) 0.23136(4) -0.62937(3) 0.01213(9) Uani d . 1 . . As
O1 0.0075(3) 0.1852(3) -0.3392(2) 0.0121(4) Uani d . 1 . . O
O2 0.2191(4) 0.1913(3) -0.0450(2) 0.0133(4) Uani d . 1 . . O
O3 0.5351(4) 0.7472(3) 0.2304(2) 0.0128(4) Uani d . 1 . . O
O4 -0.1978(4) 0.0750(3) -0.7170(3) 0.0147(4) Uani d . 1 . . O
O5 0.3193(3) 0.5305(3) -0.0830(2) 0.0112(4) Uani d . 1 . . O
O6 0.0596(4) 0.5423(3) -0.3550(2) 0.0129(4) Uani d . 1 . . O
O7 0.1134(4) -0.2019(3) -0.0947(3) 0.0150(4) Uani d . 1 . . O
O8 0.1327(3) 0.5470(3) 0.1598(2) 0.0119(4) Uani d . 1 . . O
O9 -0.3694(4) 0.2114(3) -0.5031(3) 0.0158(4) Uani d . 1 . . O
O10 0.4710(4) 0.3946(3) 0.3033(3) 0.0157(4) Uani d . 1 . . O
O11 0.2577(4) 0.2973(3) -0.5190(3) 0.0162(5) Uani d . 1 . . O
O12 -0.2538(4) -0.0344(3) -0.2322(3) 0.0153(4) Uani d . 1 . . O
H1 -0.176(11) 0.115(9) -0.789(8) 0.07(2) Uiso d . 1 . . H
H2 0.336(9) 0.369(7) -0.454(6) 0.033(15) Uiso d . 1 . . H

loop_
_atom_site_aniso_label
_atom_site_aniso_U_11
_atom_site_aniso_U_22
_atom_site_aniso_U_33
_atom_site_aniso_U_12
_atom_site_aniso_U_13
_atom_site_aniso_U_23
Mg1 0.0189(7) 0.0109(7) 0.0159(7) 0.0048(6) 0.0109(6) 0.0042(6)
Mg2 0.0098(5) 0.0126(5) 0.0103(5) 0.0037(4) 0.0043(4) 0.0038(4)
Mg3 0.0126(5) 0.0126(5) 0.0145(5) 0.0046(4) 0.0065(4) 0.0048(4)
Mg4 0.0129(5) 0.0120(5) 0.0100(5) 0.0036(4) 0.0042(4) 0.0034(4)
As1 0.00943(14) 0.01028(15) 0.00964(14) 0.00273(10) 0.00383(10) 0.00332(11)
As2 0.00898(14) 0.00957(14) 0.00902(14) 0.00310(10) 0.00344(10) 0.00312(10)
As3 0.01151(15) 0.01236(15) 0.01174(15) 0.00341(11) 0.00371(11) 0.00365(11)
O1 0.0099(9) 0.0163(11) 0.0119(10) 0.0049(8) 0.0040(8) 0.0071(8)
O2 0.0158(10) 0.0133(10) 0.0110(10) 0.0025(8) 0.0066(8) 0.0038(8)
O3 0.0123(10) 0.0117(10) 0.0143(10) 0.0026(8) 0.0067(8) 0.0028(8)
O4 0.0192(11) 0.0105(10) 0.0139(10) 0.0038(8) 0.0070(9) 0.0030(8)
O5 0.0093(9) 0.0151(10) 0.0115(10) 0.0052(8) 0.0041(8) 0.0069(8)
O6 0.0185(11) 0.0114(10) 0.0087(9) 0.0049(8) 0.0050(8) 0.0031(8)
O7 0.0211(11) 0.0095(10) 0.0166(11) 0.0062(8) 0.0098(9) 0.0036(8)
O8 0.0102(9) 0.0119(10) 0.0140(10) 0.0021(8) 0.0065(8) 0.0036(8)
O9 0.0127(10) 0.0229(12) 0.0135(10) 0.0080(9) 0.0043(8) 0.0076(9)
O10 0.0178(11) 0.0142(11) 0.0147(10) 0.0020(9) 0.0049(9) 0.0076(8)
O11 0.0148(11) 0.0204(12) 0.0132(11) 0.0066(9) 0.0074(9) 0.0016(9)
O12 0.0162(11) 0.0108(10) 0.0162(11) 0.0030(8) 0.0041(8) 0.0036(8)

loop_
_atom_type_symbol
_atom_type_description
_atom_type_scat_dispersion_real
_atom_type_scat_dispersion_imag
_atom_type_scat_source
O O 0.0106 0.0060 'International Tables Vol C Tables 4.2.6.8 and 6.1.1.4'
Mg Mg 0.0486 0.0363 'International Tables Vol C Tables 4.2.6.8 and 6.1.1.4'
As As 0.0499 2.0058 'International Tables Vol C Tables 4.2.6.8 and 6.1.1.4'
H H 0.0000 0.0000 'International Tables Vol C Tables 4.2.6.8 and 6.1.1.4'

loop_
_geom_angle_atom_site_label_1
_geom_angle_atom_site_label_2
_geom_angle_atom_site_label_3
_geom_angle_site_symmetry_1
_geom_angle_site_symmetry_3
_geom_angle
_geom_angle_publ_flag
O7 Mg1 O7 2 . 180.00(13) no
O7 Mg1 O2 2 2 90.91(9) no
O7 Mg1 O2 . 2 89.09(9) no
O7 Mg1 O2 2 . 89.09(9) no
O7 Mg1 O2 . . 90.91(9) no
O2 Mg1 O2 2 . 180.00(12) no
O7 Mg1 O12 2 2 92.13(9) no
O7 Mg1 O12 . 2 87.87(9) no
O2 Mg1 O12 2 2 86.10(9) no
O2 Mg1 O12 . 2 93.90(9) no
O7 Mg1 O12 2 . 87.87(9) no
O7 Mg1 O12 . . 92.13(9) no
O2 Mg1 O12 2 . 93.90(9) no
O2 Mg1 O12 . . 86.10(9) no
O12 Mg1 O12 2 . 180.00(12) no
O10 Mg2 O5 . . 175.14(10) no
O10 Mg2 O8 . . 91.09(10) no
O5 Mg2 O8 . . 92.74(10) no
O10 Mg2 O5 . 2_665 94.84(10) no
O5 Mg2 O5 . 2_665 80.54(10) no
O8 Mg2 O5 . 2_665 159.14(10) no
O10 Mg2 O2 . . 96.81(10) no
O5 Mg2 O2 . . 85.13(10) no
O8 Mg2 O2 . . 104.31(10) no
O5 Mg2 O2 2_665 . 94.83(10) no
O10 Mg2 O3 . . 93.86(10) no
O5 Mg2 O3 . . 84.18(10) no
O8 Mg2 O3 . . 76.03(9) no
O5 Mg2 O3 2_665 . 83.62(10) no
O2 Mg2 O3 . . 169.31(10) no
O8 Mg3 O3 2_565 2_565 80.46(10) no
O8 Mg3 O9 2_565 . 100.55(11) no
O3 Mg3 O9 2_565 . 99.96(10) no
O8 Mg3 O12 2_565 . 130.04(11) no
O3 Mg3 O12 2_565 . 104.17(10) no
O9 Mg3 O12 . . 126.44(11) no
O8 Mg3 O1 2_565 . 89.52(10) no
O3 Mg3 O1 2_565 . 168.96(10) no
O9 Mg3 O1 . . 77.21(9) no
O12 Mg3 O1 . . 85.80(10) no
O4 Mg4 O6 . . 163.74(11) no
O4 Mg4 O1 . . 107.41(10) no
O6 Mg4 O1 . . 88.53(10) no
O4 Mg4 O6 . 2_564 87.99(10) no
O6 Mg4 O6 . 2_564 76.36(10) no
O1 Mg4 O6 . 2_564 164.15(10) no
O4 Mg4 O11 . . 90.80(11) no
O6 Mg4 O11 . . 92.22(11) no
O1 Mg4 O11 . . 90.73(10) no
O6 Mg4 O11 2_564 . 85.20(11) no
O4 Mg4 O9 . . 83.07(11) no
O6 Mg4 O9 . . 97.77(11) no
O1 Mg4 O9 . . 77.22(10) no
O6 Mg4 O9 2_564 . 109.16(10) no
O11 Mg4 O9 . . 164.07(11) no
O3 As1 O1 2_665 . 112.64(11) no
O3 As1 O2 2_665 . 116.39(11) no
O1 As1 O2 . . 110.34(11) no
O3 As1 O4 2_665 2_554 105.97(11) no
O1 As1 O4 . 2_554 107.12(12) no
O2 As1 O4 . 2_554 103.44(11) no
O6 As2 O5 . . 108.85(11) no
O6 As2 O8 . 2_565 110.71(11) no
O5 As2 O8 . 2_565 110.96(11) no
O6 As2 O7 . 1_565 106.88(11) no
O5 As2 O7 . 1_565 110.86(12) no
O8 As2 O7 2_565 1_565 108.50(11) no
O10 As3 O12 1_454 2_454 112.96(12) no
O10 As3 O9 1_454 . 112.29(12) no
O12 As3 O9 2_454 . 112.01(12) no
O10 As3 O11 1_454 1_455 106.97(12) no
O12 As3 O11 2_454 1_455 108.92(12) no
O9 As3 O11 . 1_455 103.01(12) no

loop_
_geom_bond_atom_site_label_1
_geom_bond_atom_site_label_2
_geom_bond_site_symmetry_2
_geom_bond_distance
_geom_bond_publ_flag
Mg1 O7 2 2.049(2) no
Mg1 O7 . 2.049(2) yes
Mg1 O2 2 2.132(2) no
Mg1 O2 . 2.132(2) yes
Mg1 O12 2 2.281(2) no
Mg1 O12 . 2.281(2) yes
Mg2 O10 . 2.024(2) yes
Mg2 O5 . 2.050(2) yes
Mg2 O8 . 2.063(2) yes
Mg2 O5 2_665 2.070(2) yes
Mg2 O2 . 2.125(3) yes
Mg2 O3 . 2.185(3) yes
Mg3 O8 2_565 2.002(3) yes
Mg3 O3 2_565 2.051(2) yes
Mg3 O9 . 2.054(2) yes
Mg3 O12 . 2.056(3) yes
Mg3 O1 . 2.119(2) yes
Mg4 O4 . 2.055(3) yes
Mg4 O6 . 2.058(3) yes
Mg4 O1 . 2.061(2) yes
Mg4 O6 2_564 2.074(2) yes
Mg4 O11 . 2.074(3) yes
Mg4 O9 . 2.113(3) yes
As1 O3 2_665 1.667(2) yes
As1 O1 . 1.677(2) yes
As1 O2 . 1.689(2) yes
As1 O4 2_554 1.717(2) yes
As2 O6 . 1.673(2) yes
As2 O5 . 1.673(2) yes
As2 O8 2_565 1.679(2) yes
As2 O7 1_565 1.693(2) yes
As3 O10 1_454 1.652(2) yes
As3 O12 2_454 1.677(2) yes
As3 O9 . 1.678(2) yes
As3 O11 1_455 1.731(2) yes
O4 H1 . 0.88(7) no
O11 H2 . 0.71(5) no

loop_
_geom_hbond_atom_site_label_D
_geom_hbond_atom_site_label_H
_geom_hbond_atom_site_label_A
_geom_hbond_site_symmetry_A
_geom_hbond_distance_DH
_geom_hbond_distance_HA
_geom_hbond_distance_DA
_geom_hbond_angle_DHA
_geom_hbond_publ_flag
O11 H2 O10 2_665 0.71(5) 1.97(5) 2.666(4) 166(6) yes
O4 H1 O7 2_554 0.88(7) 1.59(7) 2.468(3) 174(7) yes
